data_7234770
loop_
_publ_author_name
'Fangyi Chen'
'Taiji Tian'
'Binglian Bai'
'Jian Wang'
'Haitao Wang'
'Min Li'

_publ_section_title
;
 Crystal structures, intermolecular interactions and fluorescence
 properties of a series of symmetrical bi-1,3,4-oxadiazole derivatives
;
_journal_name_full 'Journal of Materials Chemistry C'
_journal_page_first 4451
_journal_page_last 4458
_journal_paper_doi 10.1039/C6TC00324A
_journal_volume 4
_journal_year 2016
_chemical_formula_sum 'C16 H8 F2 N4 O2'
_chemical_formula_weight 326.26
_chemical_name_common BOXD-p-F
_chemical_name_systematic 2,2-bis(4-fluorophenyl)-bi-1,3,4-oxadiazole
_space_group_IT_number 14
_space_group_name_Hall '-P 2ybc'
_space_group_name_H-M_alt 'P 1 21/c 1'
_symmetry_cell_setting monoclinic
_symmetry_space_group_name_H-M 'P 1 21/c 1'
_atom_sites_solution_hydrogens geom
_atom_sites_solution_primary direct
_atom_sites_solution_secondary difmap
_cell_angle_alpha 90.00
_cell_angle_beta 99.63(3)
_cell_angle_gamma 90.00
_cell_formula_units_Z 4
_cell_length_a 13.425(3)
_cell_length_b 3.8641(8)
_cell_length_c 27.628(6)
_cell_measurement_reflns_used 3188
_cell_measurement_temperature 293(2)
_cell_measurement_theta_max 27.48
_cell_measurement_theta_min 3.08
_cell_volume 1413.0(5)
_computing_cell_refinement 'Bruker XSCANS'
_computing_data_collection 'Bruker XSCANS'
_computing_data_reduction 'Bruker SHELXTL'
_computing_molecular_graphics 'Bruker SHELXTL'
_computing_publication_material 'Bruker SHELXTL'
_computing_structure_refinement 'SHELXL-97 (Sheldrick, 1997)'
_computing_structure_solution 'SHELXS-97 (Sheldrick, 1990)'
_diffrn_ambient_temperature 293(2)
_diffrn_measured_fraction_theta_full 0.996
_diffrn_measured_fraction_theta_max 0.996
_diffrn_measurement_device_type 'Bruker P4'
_diffrn_measurement_method '\w scans'
_diffrn_radiation_monochromator graphite
_diffrn_radiation_source 'fine-focus sealed tube'
_diffrn_radiation_type MoK\a
_diffrn_radiation_wavelength 0.71073
_diffrn_reflns_av_R_equivalents 0.0450
_diffrn_reflns_av_sigmaI/netI 0.0432
_diffrn_reflns_limit_h_max 17
_diffrn_reflns_limit_h_min -17
_diffrn_reflns_limit_k_max 4
_diffrn_reflns_limit_k_min -5
_diffrn_reflns_limit_l_max 35
_diffrn_reflns_limit_l_min -35
_diffrn_reflns_number 12410
_diffrn_reflns_theta_full 27.48
_diffrn_reflns_theta_max 27.48
_diffrn_reflns_theta_min 3.08
_exptl_absorpt_coefficient_mu 0.123
_exptl_absorpt_correction_type none
_exptl_crystal_density_diffrn 1.534
_exptl_crystal_density_method 'not measured'
_exptl_crystal_description needle
_exptl_crystal_F_000 664
_refine_diff_density_max 0.199
_refine_diff_density_min -0.134
_refine_diff_density_rms 0.042
_refine_ls_extinction_method none
_refine_ls_goodness_of_fit_ref 0.926
_refine_ls_hydrogen_treatment constr
_refine_ls_matrix_type full
_refine_ls_number_parameters 217
_refine_ls_number_reflns 3188
_refine_ls_number_restraints 0
_refine_ls_restrained_S_all 0.926
_refine_ls_R_factor_all 0.0932
_refine_ls_R_factor_gt 0.0433
_refine_ls_shift/su_max 0.000
_refine_ls_shift/su_mean 0.000
_refine_ls_structure_factor_coef Fsqd
_refine_ls_weighting_details 'calc w=1/[\s^2^(Fo^2^)+(0.0557P)^2^+0.0000P] where P=(Fo^2^+2Fc^2^)/3'
_refine_ls_weighting_scheme calc
_refine_ls_wR_factor_gt 0.0952
_refine_ls_wR_factor_ref 0.1127
_reflns_number_gt 1688
_reflns_number_total 3188
_reflns_threshold_expression >2sigma(I)
_cod_data_source_file J-Mater-Chem-C-2016-4-4451.cif
_cod_data_source_block boxd-p-f
_cod_original_sg_symbol_H-M P21/c
_cod_database_code 7234770

loop_
_symmetry_equiv_pos_as_xyz
'x, y, z'
'-x, y+1/2, -z+1/2'
'-x, -y, -z'
'x, -y-1/2, z-1/2'

loop_
_atom_site_label
_atom_site_type_symbol
_atom_site_fract_x
_atom_site_fract_y
_atom_site_fract_z
_atom_site_U_iso_or_equiv
_atom_site_adp_type
_atom_site_occupancy
_atom_site_symmetry_multiplicity
_atom_site_calc_flag
_atom_site_refinement_flags
_atom_site_disorder_assembly
_atom_site_disorder_group
O1 O 0.38372(8) 0.1121(3) 0.45959(4) 0.0458(3) Uani 1 1 d . . .
C7 C 0.36259(13) 0.0043(4) 0.41192(6) 0.0430(4) Uani 1 1 d . . .
C4 C 0.26673(12) 0.1053(4) 0.38276(6) 0.0424(4) Uani 1 1 d . . .
F1 F -0.00536(8) 0.3593(4) 0.30032(5) 0.0887(5) Uani 1 1 d . . .
N1 N 0.43356(11) -0.1860(4) 0.39981(5) 0.0549(4) Uani 1 1 d . . .
O2 O 0.91537(11) 0.0122(3) 0.44155(5) 0.0633(4) Uani 1 1 d . . .
N2 N 0.50912(11) -0.2082(4) 0.44183(6) 0.0536(4) Uani 1 1 d . . .
C8 C 0.47599(12) -0.0304(4) 0.47493(6) 0.0443(4) Uani 1 1 d . . .
C2 C 0.10185(14) 0.3596(5) 0.37629(7) 0.0554(5) Uani 1 1 d . . .
H2 H 0.0527 0.4739 0.3903 0.066 Uiso 1 1 calc R . .
C5 C 0.24692(14) 0.0233(5) 0.33296(6) 0.0523(5) Uani 1 1 d . . .
H5 H 0.2958 -0.0883 0.3184 0.063 Uiso 1 1 calc R . .
C16 C 0.95164(16) 0.0714(5) 0.48984(8) 0.0621(5) Uani 1 1 d . . .
C3 C 0.19396(13) 0.2734(5) 0.40415(7) 0.0479(4) Uani 1 1 d . . .
H3 H 0.2071 0.3286 0.4374 0.057 Uiso 1 1 calc R . .
C12 C 0.76270(16) 0.1866(5) 0.38685(8) 0.0590(5) Uani 1 1 d . . .
C1 C 0.08502(14) 0.2727(5) 0.32784(7) 0.0579(5) Uani 1 1 d . . .
C15 C 0.82410(16) 0.1830(5) 0.43506(8) 0.0609(5) Uani 1 1 d . . .
N4 N 0.89252(15) 0.2556(5) 0.51127(7) 0.0741(5) Uani 1 1 d . . .
N3 N 0.80821(15) 0.3307(5) 0.47521(7) 0.0751(5) Uani 1 1 d . . .
C6 C 0.15472(15) 0.1077(5) 0.30512(7) 0.0587(5) Uani 1 1 d . . .
H6 H 0.1405 0.0538 0.2719 0.070 Uiso 1 1 calc R . .
C13 C 0.66499(17) 0.3255(5) 0.38080(9) 0.0690(6) Uani 1 1 d . . .
H13 H 0.6396 0.4073 0.4080 0.083 Uiso 1 1 calc R . .
F2 F 0.59001(11) 0.2404(4) 0.25022(6) 0.1052(5) Uani 1 1 d . . .
C11 C 0.79948(17) 0.0623(5) 0.34626(8) 0.0665(6) Uani 1 1 d . . .
H11 H 0.8638 -0.0340 0.3500 0.080 Uiso 1 1 calc R . .
C10 C 0.74075(19) 0.0811(6) 0.30012(9) 0.0740(6) Uani 1 1 d . . .
H10 H 0.7653 0.0015 0.2726 0.089 Uiso 1 1 calc R . .
C9 C 0.64593(19) 0.2192(6) 0.29586(9) 0.0740(6) Uani 1 1 d . . .
C14 C 0.60636(18) 0.3421(6) 0.33506(10) 0.0745(6) Uani 1 1 d . . .
H14 H 0.5415 0.4343 0.3309 0.089 Uiso 1 1 calc R . .

loop_
_atom_site_aniso_label
_atom_site_aniso_U_11
_atom_site_aniso_U_22
_atom_site_aniso_U_33
_atom_site_aniso_U_23
_atom_site_aniso_U_13
_atom_site_aniso_U_12
O1 0.0448(7) 0.0506(7) 0.0408(7) -0.0036(5) 0.0032(5) 0.0054(5)
C7 0.0473(10) 0.0435(10) 0.0384(9) -0.0029(8) 0.0075(8) -0.0052(8)
C4 0.0434(9) 0.0419(9) 0.0409(9) 0.0007(7) 0.0042(8) -0.0056(8)
F1 0.0545(7) 0.1303(12) 0.0731(8) 0.0250(8) -0.0131(6) 0.0015(7)
N1 0.0522(9) 0.0624(10) 0.0491(9) -0.0089(8) 0.0054(7) 0.0065(8)
O2 0.0796(10) 0.0517(8) 0.0665(9) -0.0066(7) 0.0353(7) -0.0003(7)
N2 0.0496(9) 0.0612(10) 0.0487(9) -0.0061(8) 0.0043(7) 0.0079(8)
C8 0.0425(9) 0.0424(10) 0.0474(10) -0.0005(8) 0.0059(8) 0.0018(8)
C2 0.0465(10) 0.0625(12) 0.0576(12) 0.0108(9) 0.0102(9) 0.0030(9)
C5 0.0550(11) 0.0578(11) 0.0447(10) -0.0042(9) 0.0098(8) -0.0063(9)
C16 0.0837(14) 0.0465(12) 0.0646(14) -0.0043(10) 0.0367(12) -0.0036(10)
C3 0.0483(10) 0.0536(11) 0.0413(9) 0.0029(8) 0.0061(8) -0.0013(8)
C12 0.0755(13) 0.0415(10) 0.0687(13) -0.0020(9) 0.0372(11) -0.0039(10)
C1 0.0453(10) 0.0709(14) 0.0527(12) 0.0163(10) -0.0064(9) -0.0101(10)
C15 0.0768(14) 0.0402(10) 0.0754(15) -0.0008(10) 0.0408(12) 0.0004(10)
N4 0.0967(14) 0.0632(12) 0.0709(12) -0.0067(9) 0.0388(11) 0.0083(10)
N3 0.0985(14) 0.0631(12) 0.0724(13) -0.0047(9) 0.0398(11) 0.0123(10)
C6 0.0610(12) 0.0719(14) 0.0407(10) 0.0041(9) 0.0009(9) -0.0135(10)
C13 0.0804(15) 0.0542(13) 0.0828(16) -0.0024(11) 0.0433(13) -0.0019(11)
F2 0.1004(11) 0.1301(14) 0.0859(11) -0.0017(9) 0.0174(9) -0.0017(10)
C11 0.0779(14) 0.0537(13) 0.0765(15) -0.0030(11) 0.0379(12) 0.0003(11)
C10 0.0898(17) 0.0660(15) 0.0751(16) -0.0085(12) 0.0392(13) -0.0029(12)
C9 0.0820(16) 0.0690(15) 0.0761(16) -0.0005(12) 0.0279(13) -0.0087(13)
C14 0.0739(14) 0.0659(15) 0.0909(17) 0.0035(13) 0.0350(13) 0.0004(12)

loop_
_atom_type_symbol
_atom_type_description
_atom_type_scat_dispersion_real
_atom_type_scat_dispersion_imag
_atom_type_scat_source
C C 0.0033 0.0016 'International Tables Vol C Tables 4.2.6.8 and 6.1.1.4'
H H 0.0000 0.0000 'International Tables Vol C Tables 4.2.6.8 and 6.1.1.4'
N N 0.0061 0.0033 'International Tables Vol C Tables 4.2.6.8 and 6.1.1.4'
O O 0.0106 0.0060 'International Tables Vol C Tables 4.2.6.8 and 6.1.1.4'
F F 0.0171 0.0103 'International Tables Vol C Tables 4.2.6.8 and 6.1.1.4'

loop_
_geom_angle_atom_site_label_1
_geom_angle_atom_site_label_2
_geom_angle_atom_site_label_3
_geom_angle
_geom_angle_site_symmetry_1
_geom_angle_site_symmetry_3
C8 O1 C7 102.07(14) . .
N1 C7 O1 112.37(15) . .
N1 C7 C4 129.26(16) . .
O1 C7 C4 118.35(16) . .
C3 C4 C5 119.75(16) . .
C3 C4 C7 120.79(16) . .
C5 C4 C7 119.44(17) . .
C7 N1 N2 106.35(14) . .
C16 O2 C15 102.21(16) . .
C8 N2 N1 105.49(14) . .
N2 C8 O1 113.72(14) . .
N2 C8 C8 128.2(2) . 3_656
O1 C8 C8 118.1(2) . 3_656
C1 C2 C3 118.26(19) . .
C6 C5 C4 120.06(19) . .
N4 C16 O2 113.48(19) . .
N4 C16 C16 128.5(3) . 3_756
O2 C16 C16 118.1(2) . 3_756
C2 C3 C4 120.26(17) . .
C11 C12 C13 119.3(2) . .
C11 C12 C15 121.2(2) . .
C13 C12 C15 119.47(19) . .
F1 C1 C2 118.3(2) . .
F1 C1 C6 118.19(18) . .
C2 C1 C6 123.50(17) . .
N3 C15 O2 111.7(2) . .
N3 C15 C12 129.4(2) . .
O2 C15 C12 118.85(17) . .
C16 N4 N3 105.91(18) . .
C15 N3 N4 106.68(18) . .
C1 C6 C5 118.17(18) . .
C14 C13 C12 120.6(2) . .
C10 C11 C12 120.2(2) . .
C9 C10 C11 118.6(2) . .
F2 C9 C10 117.8(2) . .
F2 C9 C14 119.1(2) . .
C10 C9 C14 123.1(2) . .
C9 C14 C13 118.2(2) . .

loop_
_geom_bond_atom_site_label_1
_geom_bond_atom_site_label_2
_geom_bond_distance
_geom_bond_site_symmetry_2
O1 C8 1.3570(19) .
O1 C7 1.365(2) .
C7 N1 1.291(2) .
C7 C4 1.453(2) .
C4 C3 1.385(2) .
C4 C5 1.393(2) .
F1 C1 1.361(2) .
N1 N2 1.411(2) .
O2 C16 1.361(2) .
O2 C15 1.377(2) .
N2 C8 1.281(2) .
C8 C8 1.446(3) 3_656
C2 C1 1.362(3) .
C2 C3 1.383(2) .
C5 C6 1.382(3) .
C16 N4 1.282(3) .
C16 C16 1.436(4) 3_756
C12 C11 1.384(3) .
C12 C13 1.401(3) .
C12 C15 1.445(3) .
C1 C6 1.368(3) .
C15 N3 1.296(3) .
N4 N3 1.407(3) .
C13 C14 1.374(3) .
F2 C9 1.358(3) .
C11 C10 1.384(3) .
C10 C9 1.367(3) .
C9 C14 1.369(3) .
